data_7244849
loop_
_publ_author_name
'Pizzi, Andrea'
'Calabrese, Miriam'
'Daolio, Andrea'
'Ursini, Maurizio'
'Frontera, Antonio'
'Resnati, Giuseppe'

_publ_section_title
;
 Expanding the toolbox of coinage bond: Adducts involving new gold(III)
 derivatives and bioactive molecules
;
_journal_name_full CrystEngComm
_journal_paper_doi 10.1039/D2CE00446A
_journal_year 2022
_chemical_formula_sum 'C5 H4 Au Br3 F N'
_chemical_formula_weight 533.79
_space_group_crystal_system orthorhombic
_space_group_IT_number 19
_space_group_name_Hall 'P 2ac 2ab'
_space_group_name_H-M_alt 'P 21 21 21'
_atom_sites_solution_hydrogens geom
_audit_creation_method SHELXL-2018/3
_audit_update_record
;
2022-01-27 deposited with the CCDC.	2022-04-22 downloaded from the CCDC.
;
_cell_angle_alpha 90
_cell_angle_beta 90
_cell_angle_gamma 90
_cell_formula_units_Z 4
_cell_length_a 4.1948(4)
_cell_length_b 13.8237(14)
_cell_length_c 16.8348(18)
_cell_measurement_reflns_used 1972
_cell_measurement_temperature 296(2)
_cell_measurement_theta_max 22.76
_cell_measurement_theta_min 2.42
_cell_volume 976.21(17)
_computing_cell_refinement 'Bruker SAINT'
_computing_data_collection 'Bruker APEX2'
_computing_data_reduction 'Bruker SAINT'
_computing_molecular_graphics 'Bruker SHELXTL'
_computing_publication_material 'Bruker SHELXTL'
_computing_structure_refinement 'SHELXL-2018/3 (Sheldrick, 2018)'
_computing_structure_solution 'SHELXS-97 (Sheldrick, 2008)'
_diffrn_ambient_temperature 296(2)
_diffrn_measured_fraction_theta_full 0.993
_diffrn_measured_fraction_theta_max 0.993
_diffrn_measurement_device_type 'Bruker APEX-II CCD'
_diffrn_measurement_method '\f and \w scans'
_diffrn_radiation_type MoK\a
_diffrn_radiation_wavelength 0.71073
_diffrn_reflns_av_R_equivalents 0.0884
_diffrn_reflns_av_unetI/netI 0.0625
_diffrn_reflns_Laue_measured_fraction_full 0.993
_diffrn_reflns_Laue_measured_fraction_max 0.993
_diffrn_reflns_limit_h_max 4
_diffrn_reflns_limit_h_min -4
_diffrn_reflns_limit_k_max 15
_diffrn_reflns_limit_k_min -15
_diffrn_reflns_limit_l_max 18
_diffrn_reflns_limit_l_min -18
_diffrn_reflns_number 6125
_diffrn_reflns_point_group_measured_fraction_full 0.995
_diffrn_reflns_point_group_measured_fraction_max 0.994
_diffrn_reflns_theta_full 23.181
_diffrn_reflns_theta_max 23.181
_diffrn_reflns_theta_min 3.814
_diffrn_source 'sealed tube'
_exptl_absorpt_coefficient_mu 27.302
_exptl_absorpt_correction_type multi-scan
_exptl_absorpt_process_details 'Bruker (2001). SADABS. Bruker AXS Inc., Madison, Wisconsin, USA.'
_exptl_crystal_colour gold
_exptl_crystal_density_diffrn 3.632
_exptl_crystal_description block
_exptl_crystal_F_000 936
_exptl_crystal_size_max 0.009
_exptl_crystal_size_mid 0.006
_exptl_crystal_size_min 0.003
_exptl_transmission_factor_max 0.7449
_exptl_transmission_factor_min 0.3908
_refine_diff_density_max 1.406
_refine_diff_density_min -1.170
_refine_diff_density_rms 0.191
_refine_ls_abs_structure_details
;
 Refined as an inversion twin.
;
_refine_ls_abs_structure_Flack 0.48(4)
_refine_ls_extinction_method none
_refine_ls_goodness_of_fit_ref 1.000
_refine_ls_hydrogen_treatment constr
_refine_ls_matrix_type full
_refine_ls_number_parameters 101
_refine_ls_number_reflns 1390
_refine_ls_number_restraints 0
_refine_ls_restrained_S_all 1.000
_refine_ls_R_factor_all 0.0393
_refine_ls_R_factor_gt 0.0333
_refine_ls_shift/su_max 0.000
_refine_ls_shift/su_mean 0.000
_refine_ls_structure_factor_coef Fsqd
_refine_ls_weighting_details 'w=1/[\s^2^(Fo^2^)+(0.0292P)^2^] where P=(Fo^2^+2Fc^2^)/3'
_refine_ls_weighting_scheme calc
_refine_ls_wR_factor_gt 0.0697
_refine_ls_wR_factor_ref 0.0719
_reflns_Friedel_coverage 0.622
_reflns_Friedel_fraction_full 0.998
_reflns_Friedel_fraction_max 0.996
_reflns_number_gt 1268
_reflns_number_total 1390
_reflns_threshold_expression 'I > 2\s(I)'
_cod_data_source_file d2ce00446a2.cif
_cod_data_source_block T1_CCDC3
_cod_database_code 7244849
_shelx_shelxl_version_number 2018/3
_shelx_space_group_comment
;
The symmetry employed for this shelxl refinement is uniquely defined
by the following loop, which should always be used as a source of
symmetry information in preference to the above space-group names.
They are only intended as comments.
;

loop_
_space_group_symop_operation_xyz
'x, y, z'
'-x+1/2, -y, z+1/2'
'-x, y+1/2, -z+1/2'
'x+1/2, -y+1/2, -z'

loop_
_atom_site_label
_atom_site_type_symbol
_atom_site_fract_x
_atom_site_fract_y
_atom_site_fract_z
_atom_site_U_iso_or_equiv
_atom_site_adp_type
_atom_site_occupancy
_atom_site_site_symmetry_order
_atom_site_calc_flag
_atom_site_refinement_flags_posn
_atom_site_refinement_flags_adp
_atom_site_refinement_flags_occupancy
_atom_site_disorder_assembly
_atom_site_disorder_group
Au1 Au 0.20145(18) 0.65711(5) 0.78058(4) 0.0309(2) Uani 1 1 d . . . . .
Br2 Br 0.5115(5) 0.79219(12) 0.73143(13) 0.0444(6) Uani 1 1 d . . . . .
Br3 Br 0.2101(6) 0.72286(13) 0.91181(12) 0.0490(6) Uani 1 1 d . . . . .
Br4 Br -0.0993(5) 0.51871(13) 0.82699(13) 0.0464(6) Uani 1 1 d . . . . .
N1 N 0.186(4) 0.5999(9) 0.6652(8) 0.030(4) Uani 1 1 d . . . . .
C2 C 0.032(6) 0.6096(15) 0.5342(12) 0.045(6) Uani 1 1 d . . . . .
C1 C 0.056(5) 0.6515(14) 0.6086(11) 0.044(5) Uani 1 1 d . . . . .
H1 H -0.016477 0.714046 0.618035 0.053 Uiso 1 1 calc R U . . .
C3 C 0.146(7) 0.5179(15) 0.5201(14) 0.069(8) Uani 1 1 d . . . . .
H3 H 0.133241 0.490587 0.469768 0.083 Uiso 1 1 calc R U . . .
C4 C 0.274(6) 0.4693(13) 0.5805(13) 0.052(6) Uani 1 1 d . . . . .
H4 H 0.348034 0.406597 0.572612 0.062 Uiso 1 1 calc R U . . .
C5 C 0.297(6) 0.5101(10) 0.6528(12) 0.042(5) Uani 1 1 d . . . . .
H5 H 0.390103 0.475993 0.694314 0.050 Uiso 1 1 calc R U . . .
F1 F -0.104(4) 0.6627(10) 0.4782(8) 0.092(5) Uani 1 1 d . . . . .

loop_
_atom_site_aniso_label
_atom_site_aniso_U_11
_atom_site_aniso_U_22
_atom_site_aniso_U_33
_atom_site_aniso_U_23
_atom_site_aniso_U_13
_atom_site_aniso_U_12
Au1 0.0383(4) 0.0315(3) 0.0230(4) -0.0004(3) -0.0033(4) 0.0005(3)
Br2 0.0568(14) 0.0321(9) 0.0443(14) -0.0007(9) 0.0030(12) -0.0043(9)
Br3 0.0655(17) 0.0545(11) 0.0271(11) -0.0094(9) -0.0002(13) -0.0028(12)
Br4 0.0493(15) 0.0468(11) 0.0432(13) 0.0085(10) -0.0010(12) -0.0103(10)
N1 0.041(10) 0.035(7) 0.014(8) 0.000(7) -0.013(8) -0.007(8)
C2 0.054(15) 0.060(12) 0.021(12) -0.001(10) -0.002(12) 0.022(12)
C1 0.067(15) 0.047(10) 0.019(11) -0.006(10) -0.005(11) 0.016(12)
C3 0.09(2) 0.075(16) 0.041(15) -0.023(13) 0.002(16) 0.022(16)
C4 0.066(17) 0.041(10) 0.048(14) -0.025(10) -0.005(15) 0.014(12)
C5 0.058(15) 0.024(8) 0.043(12) -0.001(9) -0.010(12) 0.015(10)
F1 0.146(15) 0.100(10) 0.030(7) 0.012(8) -0.017(9) 0.039(12)

loop_
_atom_type_symbol
_atom_type_description
_atom_type_scat_dispersion_real
_atom_type_scat_dispersion_imag
_atom_type_scat_source
C C 0.0033 0.0016 'International Tables Vol C Tables 4.2.6.8 and 6.1.1.4'
H H 0.0000 0.0000 'International Tables Vol C Tables 4.2.6.8 and 6.1.1.4'
N N 0.0061 0.0033 'International Tables Vol C Tables 4.2.6.8 and 6.1.1.4'
Br Br -0.2901 2.4595 'International Tables Vol C Tables 4.2.6.8 and 6.1.1.4'
Au Au -2.0133 8.8022 'International Tables Vol C Tables 4.2.6.8 and 6.1.1.4'
F F 0.0171 0.0103 'International Tables Vol C Tables 4.2.6.8 and 6.1.1.4'

loop_
_geom_angle_atom_site_label_1
_geom_angle_atom_site_label_2
_geom_angle_atom_site_label_3
_geom_angle
_geom_angle_site_symmetry_1
_geom_angle_site_symmetry_3
_geom_angle_publ_flag
N1 Au1 Br3 179.1(5) . . ?
N1 Au1 Br4 89.1(4) . . ?
Br3 Au1 Br4 90.58(8) . . ?
N1 Au1 Br2 89.5(4) . . ?
Br3 Au1 Br2 90.83(7) . . ?
Br4 Au1 Br2 178.21(8) . . ?
C1 N1 C5 122.3(16) . . ?
C1 N1 Au1 118.7(12) . . ?
C5 N1 Au1 118.9(12) . . ?
F1 C2 C3 122.5(19) . . ?
F1 C2 C1 116.4(17) . . ?
C3 C2 C1 121.1(19) . . ?
N1 C1 C2 117.5(17) . . ?
C4 C3 C2 118(2) . . ?
C3 C4 C5 120.4(18) . . ?
N1 C5 C4 120.4(19) . . ?

loop_
_geom_bond_atom_site_label_1
_geom_bond_atom_site_label_2
_geom_bond_distance
_geom_bond_site_symmetry_2
_geom_bond_publ_flag
Au1 N1 2.098(13) . ?
Au1 Br3 2.389(2) . ?
Au1 Br4 2.421(2) . ?
Au1 Br2 2.421(2) . ?
N1 C1 1.31(2) . ?
N1 C5 1.34(2) . ?
C2 F1 1.32(2) . ?
C2 C3 1.37(3) . ?
C2 C1 1.38(3) . ?
C3 C4 1.33(3) . ?
C4 C5 1.34(3) . ?
